data_4070402
loop_
_publ_author_name
'MacLeod, K. Cory'
'Conway, Julia L.'
'Tang, Liming'
'Smith, Joshua J.'
'Corcoran, Liam D.'
'Ballem, Katherine H. D.'
'Patrick, Brian O.'
'Smith, Kevin M.'

_publ_section_title
;
 Reactivity Consequences of Steric Reduction in Cyclopentadienyl Chromium
 \b-Diketiminate Complexes
;
_journal_issue 23
_journal_name_full Organometallics
_journal_page_first 6798
_journal_paper_doi 10.1021/om900788c
_journal_volume 28
_journal_year 2009
_chemical_formula_sum 'C26 H30 Cr I N2'
_chemical_formula_weight 549.42
_chemical_name_systematic
;
 ?
;
_space_group_IT_number 14
_symmetry_cell_setting monoclinic
_symmetry_space_group_name_Hall '-P 2yn'
_symmetry_space_group_name_H-M 'P 1 21/n 1'
_atom_sites_solution_hydrogens geom
_atom_sites_solution_primary direct
_atom_sites_solution_secondary difmap
_audit_creation_method SHELXL-97
_cell_angle_alpha 90.00
_cell_angle_beta 97.115(4)
_cell_angle_gamma 90.00
_cell_formula_units_Z 4
_cell_length_a 8.2236(4)
_cell_length_b 22.7100(10)
_cell_length_c 12.8442(7)
_cell_measurement_reflns_used 14457
_cell_measurement_temperature 173(2)
_cell_measurement_theta_max 27.30
_cell_measurement_theta_min 2.57
_cell_volume 2380.3(2)
_computing_structure_refinement 'SHELXL-97 (Sheldrick, 1997)'
_diffrn_ambient_temperature 173(2)
_diffrn_measured_fraction_theta_full 0.856
_diffrn_measured_fraction_theta_max 0.856
_diffrn_measurement_device_type 'Rigaku/ADSC CCD'
_diffrn_measurement_method 'area detector'
_diffrn_radiation_monochromator graphite
_diffrn_radiation_source 'fine-focus sealed tube'
_diffrn_radiation_type MoK\a
_diffrn_radiation_wavelength 0.71069
_diffrn_reflns_av_R_equivalents 0.0155
_diffrn_reflns_av_sigmaI/netI 0.0180
_diffrn_reflns_limit_h_max 10
_diffrn_reflns_limit_h_min 0
_diffrn_reflns_limit_k_max 26
_diffrn_reflns_limit_k_min -25
_diffrn_reflns_limit_l_max 16
_diffrn_reflns_limit_l_min -16
_diffrn_reflns_number 8674
_diffrn_reflns_theta_full 27.55
_diffrn_reflns_theta_max 27.55
_diffrn_reflns_theta_min 2.65
_exptl_absorpt_coefficient_mu 1.793
_exptl_absorpt_correction_T_max 0.699
_exptl_absorpt_correction_T_min 0.463
_exptl_absorpt_correction_type multi-scan
_exptl_crystal_colour black
_exptl_crystal_density_diffrn 1.533
_exptl_crystal_density_method 'not measured'
_exptl_crystal_description prism
_exptl_crystal_F_000 1108
_exptl_crystal_size_max 0.50
_exptl_crystal_size_mid 0.40
_exptl_crystal_size_min 0.20
_refine_diff_density_max 0.640
_refine_diff_density_min -0.422
_refine_diff_density_rms 0.071
_refine_ls_extinction_method none
_refine_ls_goodness_of_fit_ref 1.187
_refine_ls_hydrogen_treatment mixed
_refine_ls_matrix_type full
_refine_ls_number_parameters 297
_refine_ls_number_reflns 4706
_refine_ls_number_restraints 0
_refine_ls_restrained_S_all 1.187
_refine_ls_R_factor_all 0.0372
_refine_ls_R_factor_gt 0.0309
_refine_ls_shift/su_max 0.007
_refine_ls_shift/su_mean 0.000
_refine_ls_structure_factor_coef Fsqd
_refine_ls_weighting_details 'calc w=1/[\s^2^(Fo^2^)+(0.0270P)^2^+3.4212P] where P=(Fo^2^+2Fc^2^)/3'
_refine_ls_weighting_scheme calc
_refine_ls_wR_factor_gt 0.0725
_refine_ls_wR_factor_ref 0.0748
_reflns_number_gt 4150
_reflns_number_total 4706
_reflns_threshold_expression >2sigma(I)
_cod_data_source_file om900788c_si_001.cif
_cod_data_source_block 2b
_cod_original_sg_symbol_H-M 'P 21/n'
_cod_database_code 4070402

loop_
_symmetry_equiv_pos_as_xyz
'x, y, z'
'-x+1/2, y+1/2, -z+1/2'
'-x, -y, -z'
'x-1/2, -y-1/2, z-1/2'

loop_
_atom_site_label
_atom_site_type_symbol
_atom_site_fract_x
_atom_site_fract_y
_atom_site_fract_z
_atom_site_U_iso_or_equiv
_atom_site_adp_type
_atom_site_occupancy
_atom_site_symmetry_multiplicity
_atom_site_calc_flag
_atom_site_refinement_flags
C1 C 0.3709(4) 0.01708(12) 0.7540(2) 0.0195(6) Uani 1 1 d .
C2 C 0.5390(4) 0.01329(14) 0.7878(2) 0.0269(7) Uani 1 1 d .
C3 C 0.6187(4) -0.03953(17) 0.7718(3) 0.0376(8) Uani 1 1 d .
H3 H 0.7330 -0.0429 0.7936 0.045 Uiso 1 1 calc R
C4 C 0.5342(5) -0.08695(16) 0.7248(3) 0.0423(9) Uani 1 1 d .
H4 H 0.5906 -0.1224 0.7133 0.051 Uiso 1 1 calc R
C5 C 0.3702(5) -0.08298(14) 0.6948(3) 0.0368(8) Uani 1 1 d .
H5 H 0.3132 -0.1161 0.6634 0.044 Uiso 1 1 calc R
C6 C 0.2838(4) -0.03150(13) 0.7091(2) 0.0270(7) Uani 1 1 d .
C7 C 0.6321(4) 0.06492(16) 0.8387(3) 0.0363(8) Uani 1 1 d .
H7A H 0.7370 0.0513 0.8753 0.054 Uiso 1 1 calc R
H7B H 0.5677 0.0834 0.8891 0.054 Uiso 1 1 calc R
H7C H 0.6522 0.0937 0.7848 0.054 Uiso 1 1 calc R
C8 C 0.1020(4) -0.03041(15) 0.6780(3) 0.0407(8) Uani 1 1 d .
H8A H 0.0786 -0.0199 0.6036 0.061 Uiso 1 1 calc R
H8B H 0.0523 -0.0012 0.7205 0.061 Uiso 1 1 calc R
H8C H 0.0563 -0.0694 0.6894 0.061 Uiso 1 1 calc R
C9 C 0.2360(5) 0.03848(14) 0.9369(2) 0.0375(8) Uani 1 1 d .
H9A H 0.1821 0.0031 0.9056 0.056 Uiso 1 1 calc R
H9B H 0.1764 0.0528 0.9935 0.056 Uiso 1 1 calc R
H9C H 0.3490 0.0290 0.9655 0.056 Uiso 1 1 calc R
C10 C 0.2368(4) 0.08584(13) 0.8538(2) 0.0220(6) Uani 1 1 d .
C11 C 0.1860(4) 0.14183(13) 0.8803(2) 0.0251(6) Uani 1 1 d .
H11 H 0.1271 0.1443 0.9393 0.030 Uiso 1 1 calc R
C12 C 0.2125(4) 0.19472(13) 0.8293(2) 0.0220(6) Uani 1 1 d .
C13 C 0.1887(5) 0.25105(14) 0.8888(2) 0.0321(7) Uani 1 1 d .
H13A H 0.2938 0.2717 0.9034 0.048 Uiso 1 1 calc R
H13B H 0.1471 0.2416 0.9551 0.048 Uiso 1 1 calc R
H13C H 0.1098 0.2764 0.8464 0.048 Uiso 1 1 calc R
C14 C 0.3175(4) 0.25313(12) 0.6990(2) 0.0227(6) Uani 1 1 d .
C15 C 0.2110(4) 0.29155(13) 0.6382(2) 0.0304(7) Uani 1 1 d .
C16 C 0.2744(6) 0.34274(15) 0.5998(3) 0.0445(10) Uani 1 1 d .
H16 H 0.2036 0.3689 0.5581 0.053 Uiso 1 1 calc R
C17 C 0.4379(6) 0.35602(16) 0.6213(3) 0.0522(12) Uani 1 1 d .
H17 H 0.4795 0.3910 0.5937 0.063 Uiso 1 1 calc R
C18 C 0.5415(5) 0.31913(16) 0.6821(3) 0.0439(10) Uani 1 1 d .
H18 H 0.6544 0.3289 0.6965 0.053 Uiso 1 1 calc R
C19 C 0.4834(4) 0.26708(14) 0.7238(2) 0.0298(7) Uani 1 1 d .
C20 C 0.0320(5) 0.27844(16) 0.6129(3) 0.0415(9) Uani 1 1 d .
H20A H -0.0248 0.3134 0.5818 0.062 Uiso 1 1 calc R
H20B H -0.0134 0.2677 0.6773 0.062 Uiso 1 1 calc R
H20C H 0.0170 0.2457 0.5630 0.062 Uiso 1 1 calc R
C21 C 0.5971(4) 0.22849(17) 0.7932(3) 0.0399(8) Uani 1 1 d .
H21A H 0.5599 0.2261 0.8627 0.060 Uiso 1 1 calc R
H21B H 0.7079 0.2451 0.8000 0.060 Uiso 1 1 calc R
H21C H 0.5982 0.1890 0.7626 0.060 Uiso 1 1 calc R
C22 C 0.2146(4) 0.12945(14) 0.4613(2) 0.0252(6) Uani 1 1 d .
C23 C 0.2806(4) 0.07397(14) 0.4941(2) 0.0267(7) Uani 1 1 d .
C24 C 0.4354(4) 0.08389(14) 0.5502(2) 0.0255(6) Uani 1 1 d .
C25 C 0.4632(3) 0.14494(14) 0.5546(2) 0.0226(6) Uani 1 1 d .
C26 C 0.3268(4) 0.17303(13) 0.4982(2) 0.0216(6) Uani 1 1 d .
N1 N 0.2890(3) 0.07292(9) 0.76284(17) 0.0163(4) Uani 1 1 d .
N2 N 0.2597(3) 0.19744(10) 0.73432(17) 0.0175(5) Uani 1 1 d .
Cr1 Cr 0.24454(5) 0.126840(18) 0.63777(3) 0.01330(10) Uani 1 1 d .
I1 I -0.08424(2) 0.117965(10) 0.621228(18) 0.03320(8) Uani 1 1 d .
H24 H 0.501(4) 0.0547(16) 0.584(3) 0.031(9) Uiso 1 1 d .
H26 H 0.314(4) 0.2131(15) 0.491(2) 0.023(8) Uiso 1 1 d .
H22 H 0.113(5) 0.1341(16) 0.426(3) 0.033(9) Uiso 1 1 d .
H25 H 0.552(5) 0.1597(17) 0.593(3) 0.039(10) Uiso 1 1 d .
H23 H 0.232(4) 0.0414(17) 0.483(3) 0.030(9) Uiso 1 1 d .

loop_
_atom_site_aniso_label
_atom_site_aniso_U_11
_atom_site_aniso_U_22
_atom_site_aniso_U_33
_atom_site_aniso_U_23
_atom_site_aniso_U_13
_atom_site_aniso_U_12
C1 0.0285(15) 0.0183(14) 0.0128(12) 0.0037(10) 0.0073(11) 0.0061(11)
C2 0.0311(16) 0.0342(17) 0.0163(14) 0.0073(11) 0.0063(12) 0.0099(13)
C3 0.0376(19) 0.052(2) 0.0255(17) 0.0143(15) 0.0122(14) 0.0240(16)
C4 0.073(3) 0.0289(18) 0.0286(17) 0.0054(13) 0.0206(18) 0.0252(18)
C5 0.066(3) 0.0182(16) 0.0280(17) -0.0011(12) 0.0125(16) 0.0059(15)
C6 0.0419(18) 0.0210(15) 0.0192(14) 0.0029(11) 0.0079(13) 0.0012(13)
C7 0.0274(17) 0.046(2) 0.0338(18) 0.0058(15) -0.0040(14) 0.0029(14)
C8 0.044(2) 0.0275(18) 0.049(2) -0.0008(15) 0.0001(17) -0.0127(15)
C9 0.065(2) 0.0260(17) 0.0252(16) 0.0084(12) 0.0222(16) 0.0102(16)
C10 0.0284(15) 0.0218(14) 0.0171(13) 0.0039(10) 0.0083(11) 0.0013(12)
C11 0.0339(17) 0.0279(16) 0.0161(13) 0.0003(11) 0.0139(12) 0.0039(13)
C12 0.0258(15) 0.0233(15) 0.0173(14) -0.0020(10) 0.0043(11) 0.0065(11)
C13 0.050(2) 0.0250(16) 0.0224(15) -0.0033(12) 0.0112(14) 0.0092(14)
C14 0.0354(16) 0.0170(14) 0.0168(13) -0.0034(10) 0.0081(12) -0.0008(12)
C15 0.052(2) 0.0208(15) 0.0199(15) 0.0008(11) 0.0095(14) 0.0081(14)
C16 0.085(3) 0.0226(17) 0.0290(18) 0.0049(13) 0.0209(19) 0.0059(18)
C17 0.097(4) 0.0228(18) 0.045(2) -0.0024(15) 0.039(2) -0.015(2)
C18 0.053(2) 0.037(2) 0.048(2) -0.0181(17) 0.0295(18) -0.0215(18)
C19 0.0383(18) 0.0275(16) 0.0247(15) -0.0127(12) 0.0085(13) -0.0077(14)
C20 0.048(2) 0.0355(19) 0.038(2) 0.0069(15) -0.0055(16) 0.0146(16)
C21 0.0291(17) 0.047(2) 0.042(2) -0.0161(16) -0.0041(15) -0.0071(15)
C22 0.0219(15) 0.0424(18) 0.0107(13) -0.0005(11) -0.0007(11) -0.0009(13)
C23 0.0375(18) 0.0273(16) 0.0172(14) -0.0078(11) 0.0112(12) -0.0068(14)
C24 0.0275(15) 0.0346(17) 0.0168(14) 0.0048(12) 0.0125(12) 0.0133(13)
C25 0.0158(13) 0.0389(17) 0.0140(13) -0.0007(11) 0.0054(11) -0.0014(12)
C26 0.0252(15) 0.0257(16) 0.0153(13) 0.0031(10) 0.0080(11) 0.0010(12)
N1 0.0183(11) 0.0161(11) 0.0149(11) 0.0005(8) 0.0033(9) 0.0012(9)
N2 0.0205(11) 0.0167(11) 0.0154(11) 0.0008(8) 0.0030(9) 0.0018(9)
Cr1 0.0118(2) 0.0176(2) 0.01052(19) 0.00011(15) 0.00111(15) 0.00078(15)
I1 0.01196(10) 0.04550(14) 0.04200(14) 0.00149(9) 0.00272(8) 0.00048(8)

loop_
_atom_type_symbol
_atom_type_description
_atom_type_scat_dispersion_real
_atom_type_scat_dispersion_imag
_atom_type_scat_source
C C 0.0033 0.0016 'International Tables Vol C Tables 4.2.6.8 and 6.1.1.4'
H H 0.0000 0.0000 'International Tables Vol C Tables 4.2.6.8 and 6.1.1.4'
N N 0.0061 0.0033 'International Tables Vol C Tables 4.2.6.8 and 6.1.1.4'
Cr Cr 0.3209 0.6236 'International Tables Vol C Tables 4.2.6.8 and 6.1.1.4'
I I -0.4742 1.8119 'International Tables Vol C Tables 4.2.6.8 and 6.1.1.4'

loop_
_geom_angle_atom_site_label_1
_geom_angle_atom_site_label_2
_geom_angle_atom_site_label_3
_geom_angle
C2 C1 C6 121.0(3)
C2 C1 N1 118.8(3)
C6 C1 N1 120.2(3)
C3 C2 C1 118.2(3)
C3 C2 C7 120.7(3)
C1 C2 C7 121.1(3)
C4 C3 C2 121.0(3)
C4 C3 H3 119.5
C2 C3 H3 119.5
C5 C4 C3 120.1(3)
C5 C4 H4 120.0
C3 C4 H4 120.0
C4 C5 C6 121.6(3)
C4 C5 H5 119.2
C6 C5 H5 119.2
C5 C6 C1 118.2(3)
C5 C6 C8 119.2(3)
C1 C6 C8 122.7(3)
C2 C7 H7A 109.5
C2 C7 H7B 109.5
H7A C7 H7B 109.5
C2 C7 H7C 109.5
H7A C7 H7C 109.5
H7B C7 H7C 109.5
C6 C8 H8A 109.5
C6 C8 H8B 109.5
H8A C8 H8B 109.5
C6 C8 H8C 109.5
H8A C8 H8C 109.5
H8B C8 H8C 109.5
C10 C9 H9A 109.5
C10 C9 H9B 109.5
H9A C9 H9B 109.5
C10 C9 H9C 109.5
H9A C9 H9C 109.5
H9B C9 H9C 109.5
N1 C10 C11 123.8(2)
N1 C10 C9 119.6(3)
C11 C10 C9 116.6(2)
C10 C11 C12 126.9(3)
C10 C11 H11 116.6
C12 C11 H11 116.6
N2 C12 C11 123.5(3)
N2 C12 C13 119.7(3)
C11 C12 C13 116.8(3)
C12 C13 H13A 109.5
C12 C13 H13B 109.5
H13A C13 H13B 109.5
C12 C13 H13C 109.5
H13A C13 H13C 109.5
H13B C13 H13C 109.5
C19 C14 C15 120.7(3)
C19 C14 N2 118.5(3)
C15 C14 N2 120.8(3)
C16 C15 C14 118.8(3)
C16 C15 C20 119.4(3)
C14 C15 C20 121.8(3)
C17 C16 C15 120.9(4)
C17 C16 H16 119.5
C15 C16 H16 119.5
C18 C17 C16 120.3(3)
C18 C17 H17 119.8
C16 C17 H17 119.8
C17 C18 C19 121.0(4)
C17 C18 H18 119.5
C19 C18 H18 119.5
C14 C19 C18 118.2(3)
C14 C19 C21 121.6(3)
C18 C19 C21 120.2(3)
C15 C20 H20A 109.5
C15 C20 H20B 109.5
H20A C20 H20B 109.5
C15 C20 H20C 109.5
H20A C20 H20C 109.5
H20B C20 H20C 109.5
C19 C21 H21A 109.5
C19 C21 H21B 109.5
H21A C21 H21B 109.5
C19 C21 H21C 109.5
H21A C21 H21C 109.5
H21B C21 H21C 109.5
C26 C22 C23 108.5(3)
C26 C22 Cr1 72.01(16)
C23 C22 Cr1 71.73(16)
C26 C22 H22 128(2)
C23 C22 H22 123(2)
Cr1 C22 H22 119(2)
C24 C23 C22 107.5(3)
C24 C23 Cr1 72.32(16)
C22 C23 Cr1 71.63(16)
C24 C23 H23 128(2)
C22 C23 H23 125(2)
Cr1 C23 H23 120(2)
C23 C24 C25 108.2(3)
C23 C24 Cr1 71.53(17)
C25 C24 Cr1 70.97(16)
C23 C24 H24 124(2)
C25 C24 H24 127(2)
Cr1 C24 H24 119(2)
C24 C25 C26 108.1(3)
C24 C25 Cr1 72.66(16)
C26 C25 Cr1 72.17(16)
C24 C25 H25 121(3)
C26 C25 H25 131(3)
Cr1 C25 H25 117(2)
C22 C26 C25 107.7(3)
C22 C26 Cr1 71.87(16)
C25 C26 Cr1 71.24(16)
C22 C26 H26 127(2)
C25 C26 H26 125(2)
Cr1 C26 H26 120(2)
C10 N1 C1 117.9(2)
C10 N1 Cr1 121.37(18)
C1 N1 Cr1 120.64(16)
C12 N2 C14 118.4(2)
C12 N2 Cr1 121.62(19)
C14 N2 Cr1 119.99(17)
N1 Cr1 N2 90.09(9)
N1 Cr1 C25 114.46(10)
N2 Cr1 C25 98.89(10)
N1 Cr1 C22 143.58(11)
N2 Cr1 C22 126.00(11)
C25 Cr1 C22 60.61(11)
N1 Cr1 C23 107.45(11)
N2 Cr1 C23 157.11(11)
C25 Cr1 C23 60.80(11)
C22 Cr1 C23 36.64(12)
N1 Cr1 C26 150.93(10)
N2 Cr1 C26 96.72(10)
C25 Cr1 C26 36.59(10)
C22 Cr1 C26 36.11(11)
C23 Cr1 C26 60.84(11)
N1 Cr1 C24 93.78(10)
N2 Cr1 C24 130.78(11)
C25 Cr1 C24 36.37(12)
C22 Cr1 C24 60.43(11)
C23 Cr1 C24 36.15(12)
C26 Cr1 C24 60.63(11)
N1 Cr1 I1 95.65(7)
N2 Cr1 I1 95.33(7)
C25 Cr1 I1 146.45(7)
C22 Cr1 I1 86.50(8)
C23 Cr1 I1 97.38(9)
C26 Cr1 I1 111.70(8)
C24 Cr1 I1 132.84(9)

loop_
_geom_bond_atom_site_label_1
_geom_bond_atom_site_label_2
_geom_bond_distance
C1 C2 1.399(4)
C1 C6 1.401(4)
C1 N1 1.447(3)
C2 C3 1.394(5)
C2 C7 1.505(5)
C3 C4 1.380(6)
C3 H3 0.9500
C4 C5 1.358(6)
C4 H4 0.9500
C5 C6 1.392(5)
C5 H5 0.9500
C6 C8 1.499(5)
C7 H7A 0.9800
C7 H7B 0.9800
C7 H7C 0.9800
C8 H8A 0.9800
C8 H8B 0.9800
C8 H8C 0.9800
C9 C10 1.517(4)
C9 H9A 0.9800
C9 H9B 0.9800
C9 H9C 0.9800
C10 N1 1.326(3)
C10 C11 1.394(4)
C11 C12 1.398(4)
C11 H11 0.9500
C12 N2 1.327(4)
C12 C13 1.515(4)
C13 H13A 0.9800
C13 H13B 0.9800
C13 H13C 0.9800
C14 C19 1.398(4)
C14 C15 1.403(4)
C14 N2 1.444(4)
C15 C16 1.389(5)
C15 C20 1.498(5)
C16 C17 1.372(6)
C16 H16 0.9500
C17 C18 1.369(6)
C17 H17 0.9500
C18 C19 1.406(5)
C18 H18 0.9500
C19 C21 1.494(5)
C20 H20A 0.9800
C20 H20B 0.9800
C20 H20C 0.9800
C21 H21A 0.9800
C21 H21B 0.9800
C21 H21C 0.9800
C22 C26 1.396(4)
C22 C23 1.415(5)
C22 Cr1 2.251(3)
C22 H22 0.90(4)
C23 C24 1.401(5)
C23 Cr1 2.252(3)
C23 H23 0.85(4)
C24 C25 1.405(5)
C24 Cr1 2.262(3)
C24 H24 0.92(4)
C25 C26 1.410(4)
C25 Cr1 2.240(3)
C25 H25 0.89(4)
C26 Cr1 2.253(3)
C26 H26 0.92(3)
N1 Cr1 2.017(2)
N2 Cr1 2.021(2)
Cr1 I1 2.6933(5)

loop_
_geom_torsion_atom_site_label_1
_geom_torsion_atom_site_label_2
_geom_torsion_atom_site_label_3
_geom_torsion_atom_site_label_4
_geom_torsion
C6 C1 C2 C3 2.4(4)
N1 C1 C2 C3 -175.4(2)
C6 C1 C2 C7 -178.3(3)
N1 C1 C2 C7 3.8(4)
C1 C2 C3 C4 -0.5(4)
C7 C2 C3 C4 -179.7(3)
C2 C3 C4 C5 -1.1(5)
C3 C4 C5 C6 0.9(5)
C4 C5 C6 C1 1.0(5)
C4 C5 C6 C8 -177.9(3)
C2 C1 C6 C5 -2.7(4)
N1 C1 C6 C5 175.1(3)
C2 C1 C6 C8 176.2(3)
N1 C1 C6 C8 -6.0(4)
N1 C10 C11 C12 -14.5(5)
C9 C10 C11 C12 163.4(3)
C10 C11 C12 N2 15.2(5)
C10 C11 C12 C13 -163.4(3)
C19 C14 C15 C16 2.3(4)
N2 C14 C15 C16 -175.5(3)
C19 C14 C15 C20 -178.4(3)
N2 C14 C15 C20 3.8(4)
C14 C15 C16 C17 -0.5(5)
C20 C15 C16 C17 -179.8(3)
C15 C16 C17 C18 -0.7(5)
C16 C17 C18 C19 0.1(5)
C15 C14 C19 C18 -2.9(4)
N2 C14 C19 C18 175.0(3)
C15 C14 C19 C21 176.6(3)
N2 C14 C19 C21 -5.5(4)
C17 C18 C19 C14 1.7(5)
C17 C18 C19 C21 -177.8(3)
C26 C22 C23 C24 -0.8(3)
Cr1 C22 C23 C24 -63.9(2)
C26 C22 C23 Cr1 63.1(2)
C22 C23 C24 C25 1.6(3)
Cr1 C23 C24 C25 -61.85(19)
C22 C23 C24 Cr1 63.4(2)
C23 C24 C25 C26 -1.7(3)
Cr1 C24 C25 C26 -63.95(19)
C23 C24 C25 Cr1 62.2(2)
C23 C22 C26 C25 -0.3(3)
Cr1 C22 C26 C25 62.62(19)
C23 C22 C26 Cr1 -62.9(2)
C24 C25 C26 C22 1.2(3)
Cr1 C25 C26 C22 -63.0(2)
C24 C25 C26 Cr1 64.27(19)
C11 C10 N1 C1 166.8(3)
C9 C10 N1 C1 -11.1(4)
C11 C10 N1 Cr1 -16.8(4)
C9 C10 N1 Cr1 165.4(2)
C2 C1 N1 C10 -84.9(3)
C6 C1 N1 C10 97.3(3)
C2 C1 N1 Cr1 98.7(3)
C6 C1 N1 Cr1 -79.2(3)
C11 C12 N2 C14 -166.7(3)
C13 C12 N2 C14 11.9(4)
C11 C12 N2 Cr1 15.6(4)
C13 C12 N2 Cr1 -165.9(2)
C19 C14 N2 C12 87.3(3)
C15 C14 N2 C12 -94.8(3)
C19 C14 N2 Cr1 -95.0(3)
C15 C14 N2 Cr1 83.0(3)
C10 N1 Cr1 N2 33.2(2)
C1 N1 Cr1 N2 -150.4(2)
C10 N1 Cr1 C25 133.0(2)
C1 N1 Cr1 C25 -50.6(2)
C10 N1 Cr1 C22 -153.9(2)
C1 N1 Cr1 C22 22.4(3)
C10 N1 Cr1 C23 -161.7(2)
C1 N1 Cr1 C23 14.6(2)
C10 N1 Cr1 C26 137.3(2)
C1 N1 Cr1 C26 -46.3(3)
C10 N1 Cr1 C24 164.1(2)
C1 N1 Cr1 C24 -19.5(2)
C10 N1 Cr1 I1 -62.2(2)
C1 N1 Cr1 I1 114.19(19)
C12 N2 Cr1 N1 -32.7(2)
C14 N2 Cr1 N1 149.6(2)
C12 N2 Cr1 C25 -147.5(2)
C14 N2 Cr1 C25 34.8(2)
C12 N2 Cr1 C22 152.5(2)
C14 N2 Cr1 C22 -25.2(3)
C12 N2 Cr1 C23 -173.5(3)
C14 N2 Cr1 C23 8.8(4)
C12 N2 Cr1 C26 175.6(2)
C14 N2 Cr1 C26 -2.1(2)
C12 N2 Cr1 C24 -127.8(2)
C14 N2 Cr1 C24 54.5(2)
C12 N2 Cr1 I1 63.0(2)
C14 N2 Cr1 I1 -114.7(2)
C24 C25 Cr1 N1 60.30(19)
C26 C25 Cr1 N1 176.50(16)
C24 C25 Cr1 N2 154.48(17)
C26 C25 Cr1 N2 -89.32(18)
C24 C25 Cr1 C22 -79.03(19)
C26 C25 Cr1 C22 37.17(17)
C24 C25 Cr1 C23 -36.77(17)
C26 C25 Cr1 C23 79.43(19)
C24 C25 Cr1 C26 -116.2(2)
C26 C25 Cr1 C24 116.2(2)
C24 C25 Cr1 I1 -91.6(2)
C26 C25 Cr1 I1 24.6(3)
C26 C22 Cr1 N1 -129.79(19)
C23 C22 Cr1 N1 -12.6(3)
C26 C22 Cr1 N2 41.4(2)
C23 C22 Cr1 N2 158.62(17)
C26 C22 Cr1 C25 -37.67(18)
C23 C22 Cr1 C25 79.6(2)
C26 C22 Cr1 C23 -117.2(3)
C23 C22 Cr1 C26 117.2(3)
C26 C22 Cr1 C24 -79.7(2)
C23 C22 Cr1 C24 37.55(19)
C26 C22 Cr1 I1 135.43(17)
C23 C22 Cr1 I1 -107.33(18)
C24 C23 Cr1 N1 -71.76(19)
C22 C23 Cr1 N1 172.22(17)
C24 C23 Cr1 N2 66.7(3)
C22 C23 Cr1 N2 -49.3(4)
C24 C23 Cr1 C25 37.00(18)
C22 C23 Cr1 C25 -79.02(19)
C24 C23 Cr1 C22 116.0(3)
C24 C23 Cr1 C26 79.14(19)
C22 C23 Cr1 C26 -36.88(17)
C22 C23 Cr1 C24 -116.0(3)
C24 C23 Cr1 I1 -170.08(17)
C22 C23 Cr1 I1 73.90(18)
C22 C26 Cr1 N1 110.1(2)
C25 C26 Cr1 N1 -6.6(3)
C22 C26 Cr1 N2 -147.41(18)
C25 C26 Cr1 N2 95.87(18)
C22 C26 Cr1 C25 116.7(3)
C25 C26 Cr1 C22 -116.7(3)
C22 C26 Cr1 C23 37.42(19)
C25 C26 Cr1 C23 -79.3(2)
C22 C26 Cr1 C24 79.1(2)
C25 C26 Cr1 C24 -37.63(18)
C22 C26 Cr1 I1 -48.93(19)
C25 C26 Cr1 I1 -165.64(15)
C23 C24 Cr1 N1 114.77(19)
C25 C24 Cr1 N1 -127.59(17)
C23 C24 Cr1 N2 -151.84(17)
C25 C24 Cr1 N2 -34.2(2)
C23 C24 Cr1 C25 -117.6(3)
C23 C24 Cr1 C22 -38.07(18)
C25 C24 Cr1 C22 79.57(18)
C25 C24 Cr1 C23 117.6(3)
C23 C24 Cr1 C26 -79.8(2)
C25 C24 Cr1 C26 37.86(16)
C23 C24 Cr1 I1 13.5(2)
C25 C24 Cr1 I1 131.11(15)
